data_4087154
loop_
_publ_author_name
'Barrett, Brittany J.'
'Iluc, Vlad M.'

_publ_section_title
;
 An Adaptable Chelating Diphosphine Ligand for the Stabilization of
 Palladium and Platinum Carbenes
;
_journal_issue 3
_journal_name_full Organometallics
_journal_page_first 730
_journal_paper_doi 10.1021/acs.organomet.6b00924
_journal_volume 36
_journal_year 2017
_chemical_formula_sum 'C30 H40 I P2 Pt'
_chemical_formula_weight 784.55
_chemical_name_systematic
;
 ?
;
_space_group_crystal_system tetragonal
_space_group_IT_number 82
_space_group_name_Hall 'I -4'
_space_group_name_H-M_alt 'I -4'
_symmetry_space_group_name_Hall 'I -4'
_symmetry_space_group_name_H-M 'I -4'
_atom_sites_solution_hydrogens geom
_audit_creation_method SHELXL-2013
_cell_angle_alpha 90
_cell_angle_beta 90
_cell_angle_gamma 90
_cell_formula_units_Z 8
_cell_length_a 23.0436(16)
_cell_length_b 23.0436(16)
_cell_length_c 13.4662(12)
_cell_measurement_reflns_used 9864
_cell_measurement_temperature 120(2)
_cell_measurement_theta_max 28.03
_cell_measurement_theta_min 2.48
_cell_volume 7150.7(9)
_computing_structure_refinement 'SHELXL-2013 (Sheldrick, 2013)'
_diffrn_ambient_temperature 120(2)
_diffrn_measured_fraction_theta_full 1.000
_diffrn_measured_fraction_theta_max 1.000
_diffrn_measurement_device_type 'Bruker APEX-II'
_diffrn_radiation_type MoK\a
_diffrn_radiation_wavelength 0.71073
_diffrn_reflns_av_R_equivalents 0.0457
_diffrn_reflns_av_unetI/netI 0.0358
_diffrn_reflns_Laue_measured_fraction_full 1.000
_diffrn_reflns_Laue_measured_fraction_max 1.000
_diffrn_reflns_limit_h_max 27
_diffrn_reflns_limit_h_min -27
_diffrn_reflns_limit_k_max 27
_diffrn_reflns_limit_k_min -27
_diffrn_reflns_limit_l_max 16
_diffrn_reflns_limit_l_min -16
_diffrn_reflns_number 54859
_diffrn_reflns_point_group_measured_fraction_full 1.000
_diffrn_reflns_point_group_measured_fraction_max 1.000
_diffrn_reflns_theta_full 25.000
_diffrn_reflns_theta_max 24.997
_diffrn_reflns_theta_min 1.250
_exptl_absorpt_coefficient_mu 4.891
_exptl_absorpt_correction_T_max 0.7457
_exptl_absorpt_correction_T_min 0.6335
_exptl_absorpt_correction_type multi-scan
_exptl_absorpt_process_details 'Bruker AXS area detector scaling and absorption correction'
_exptl_crystal_density_diffrn 1.458
_exptl_crystal_description block
_exptl_crystal_F_000 3048
_exptl_crystal_size_max 0.110
_exptl_crystal_size_mid 0.100
_exptl_crystal_size_min 0.050
_refine_diff_density_max 0.711
_refine_diff_density_min -0.379
_refine_diff_density_rms 0.065
_refine_ls_abs_structure_details
;
 Flack x determined using 2660 quotients [(I+)-(I-)]/[(I+)+(I-)]
 (Parsons and Flack (2004), Acta Cryst. A60, s61).
;
_refine_ls_abs_structure_Flack 0.004(3)
_refine_ls_extinction_method none
_refine_ls_goodness_of_fit_ref 1.035
_refine_ls_hydrogen_treatment constr
_refine_ls_matrix_type full
_refine_ls_number_parameters 315
_refine_ls_number_reflns 6276
_refine_ls_number_restraints 0
_refine_ls_restrained_S_all 1.035
_refine_ls_R_factor_all 0.0217
_refine_ls_R_factor_gt 0.0178
_refine_ls_shift/su_max 0.001
_refine_ls_shift/su_mean 0.000
_refine_ls_structure_factor_coef Fsqd
_refine_ls_weighting_details 'w=1/[\s^2^(Fo^2^)+0.5696P] where P=(Fo^2^+2Fc^2^)/3'
_refine_ls_weighting_scheme calc
_refine_ls_wR_factor_gt 0.0359
_refine_ls_wR_factor_ref 0.0379
_reflns_Friedel_coverage 0.908
_reflns_Friedel_fraction_full 1.000
_reflns_Friedel_fraction_max 1.000
_reflns_number_gt 5877
_reflns_number_total 6276
_reflns_threshold_expression 'I > 2\s(I)'
_cod_data_source_file om6b00924_si_002.cif
_cod_data_source_block bb82a
_cod_original_cell_volume 7150.7(12)
_cod_database_code 4087154
_shelx_space_group_comment
;
The symmetry employed for this shelxl refinement is uniquely defined
by the following loop, which should always be used as a source of
symmetry information in preference to the above space-group names.
They are only intended as comments.
;
_shelx_estimated_absorpt_t_min 0.615
_shelx_estimated_absorpt_t_max 0.792
_shelxl_version_number 2013-4

loop_
_space_group_symop_operation_xyz
'x, y, z'
'-x, -y, z'
'y, -x, -z'
'-y, x, -z'
'x+1/2, y+1/2, z+1/2'
'-x+1/2, -y+1/2, z+1/2'
'y+1/2, -x+1/2, -z+1/2'
'-y+1/2, x+1/2, -z+1/2'

loop_
_atom_site_label
_atom_site_type_symbol
_atom_site_fract_x
_atom_site_fract_y
_atom_site_fract_z
_atom_site_U_iso_or_equiv
_atom_site_adp_type
_atom_site_occupancy
_atom_site_site_symmetry_order
_atom_site_calc_flag
_atom_site_refinement_flags_posn
_atom_site_refinement_flags_adp
Pt Pt 0.39905(2) 0.24574(2) 0.71632(2) 0.01778(6) Uani 1 1 d . .
I I 0.32981(2) 0.20614(2) 0.86089(3) 0.02521(10) Uani 1 1 d . .
P1 P 0.48675(6) 0.21639(6) 0.77427(12) 0.0183(3) Uani 1 1 d . .
P2 P 0.33679(6) 0.29899(6) 0.62309(12) 0.0207(3) Uani 1 1 d . .
C5 C 0.3960(3) 0.3382(3) 0.9983(5) 0.0307(15) Uani 1 1 d . .
H5 H 0.3952 0.3269 1.0661 0.037 Uiso 1 1 calc R U
C6 C 0.4452(3) 0.3295(2) 0.9422(5) 0.0261(14) Uani 1 1 d . .
H6 H 0.4782 0.3122 0.9727 0.031 Uiso 1 1 calc R U
C1 C 0.4485(2) 0.3451(2) 0.8421(4) 0.0195(13) Uani 1 1 d . .
C2 C 0.3998(2) 0.3713(2) 0.7986(5) 0.0209(13) Uani 1 1 d . .
C46 C 0.3916(3) 0.2810(3) 0.4388(5) 0.0325(16) Uani 1 1 d . .
H46A H 0.3884 0.2661 0.3709 0.049 Uiso 1 1 calc R U
H46B H 0.4215 0.2592 0.4747 0.049 Uiso 1 1 calc R U
H46C H 0.4022 0.3222 0.4369 0.049 Uiso 1 1 calc R U
C45 C 0.3168(3) 0.2093(3) 0.4878(5) 0.0416(18) Uani 1 1 d . .
H45A H 0.3144 0.1966 0.4185 0.062 Uiso 1 1 calc R U
H45B H 0.2791 0.2037 0.5202 0.062 Uiso 1 1 calc R U
H45C H 0.3463 0.1863 0.5225 0.062 Uiso 1 1 calc R U
C44 C 0.2239(3) 0.2569(3) 0.6611(6) 0.0397(18) Uani 1 1 d . .
H44A H 0.2135 0.2491 0.5919 0.060 Uiso 1 1 calc R U
H44B H 0.1885 0.2629 0.7002 0.060 Uiso 1 1 calc R U
H44C H 0.2456 0.2239 0.6880 0.060 Uiso 1 1 calc R U
C43 C 0.2308(3) 0.3626(3) 0.6185(6) 0.0401(18) Uani 1 1 d . .
H43A H 0.2552 0.3972 0.6247 0.060 Uiso 1 1 calc R U
H43B H 0.1936 0.3694 0.6520 0.060 Uiso 1 1 calc R U
H43C H 0.2238 0.3544 0.5481 0.060 Uiso 1 1 calc R U
C42 C 0.3336(3) 0.2740(2) 0.4916(5) 0.0266(14) Uani 1 1 d . .
H42 H 0.3035 0.2971 0.4555 0.032 Uiso 1 1 calc R U
C41 C 0.2613(2) 0.3111(3) 0.6662(5) 0.0289(15) Uani 1 1 d . .
H41 H 0.2645 0.3209 0.7383 0.035 Uiso 1 1 calc R U
C36 C 0.5361(3) 0.1923(3) 0.5869(5) 0.0306(15) Uani 1 1 d . .
H36A H 0.5584 0.1649 0.5464 0.046 Uiso 1 1 calc R U
H36B H 0.5586 0.2280 0.5961 0.046 Uiso 1 1 calc R U
H36C H 0.4995 0.2015 0.5533 0.046 Uiso 1 1 calc R U
C35 C 0.4853(3) 0.1112(3) 0.6710(5) 0.0374(18) Uani 1 1 d . .
H35A H 0.4482 0.1228 0.6415 0.056 Uiso 1 1 calc R U
H35B H 0.4782 0.0921 0.7349 0.056 Uiso 1 1 calc R U
H35C H 0.5053 0.0842 0.6263 0.056 Uiso 1 1 calc R U
C34 C 0.5572(3) 0.1904(3) 0.9412(5) 0.0357(16) Uani 1 1 d . .
H34A H 0.5835 0.1672 0.9000 0.054 Uiso 1 1 calc R U
H34B H 0.5582 0.1759 1.0097 0.054 Uiso 1 1 calc R U
H34C H 0.5696 0.2311 0.9400 0.054 Uiso 1 1 calc R U
C33 C 0.4728(3) 0.1237(3) 0.9123(5) 0.0298(16) Uani 1 1 d . .
H33A H 0.4351 0.1204 0.8791 0.045 Uiso 1 1 calc R U
H33B H 0.4683 0.1147 0.9830 0.045 Uiso 1 1 calc R U
H33C H 0.5002 0.0964 0.8822 0.045 Uiso 1 1 calc R U
C32 C 0.5233(2) 0.1653(2) 0.6873(4) 0.0225(14) Uani 1 1 d . .
H32 H 0.5609 0.1527 0.7177 0.027 Uiso 1 1 calc R U
C31 C 0.4958(3) 0.1856(2) 0.9007(5) 0.0248(14) Uani 1 1 d . .
H31 H 0.4713 0.2102 0.9453 0.030 Uiso 1 1 calc R U
C26 C 0.4196(3) 0.4537(2) 0.6849(5) 0.0287(15) Uani 1 1 d . .
H26 H 0.4406 0.4708 0.7382 0.034 Uiso 1 1 calc R U
C25 C 0.4117(3) 0.4852(3) 0.5970(5) 0.0321(16) Uani 1 1 d . .
H25 H 0.4284 0.5227 0.5902 0.039 Uiso 1 1 calc R U
C24 C 0.3803(3) 0.4621(3) 0.5214(5) 0.0307(15) Uani 1 1 d . .
H24 H 0.3738 0.4840 0.4626 0.037 Uiso 1 1 calc R U
C23 C 0.3573(3) 0.4061(3) 0.5302(5) 0.0274(15) Uani 1 1 d . .
H23 H 0.3354 0.3902 0.4770 0.033 Uiso 1 1 calc R U
C22 C 0.3662(2) 0.3733(2) 0.6160(5) 0.0221(15) Uani 1 1 d . .
C21 C 0.3972(2) 0.3973(2) 0.6958(5) 0.0214(14) Uani 1 1 d . .
C16 C 0.5417(2) 0.3865(2) 0.7847(5) 0.0242(12) Uani 1 1 d . .
H16 H 0.5258 0.4237 0.7982 0.029 Uiso 1 1 calc R U
C15 C 0.5996(2) 0.3822(3) 0.7547(4) 0.0252(15) Uani 1 1 d . .
H15 H 0.6222 0.4163 0.7452 0.030 Uiso 1 1 calc R U
C14 C 0.6239(2) 0.3281(3) 0.7389(4) 0.0261(15) Uani 1 1 d . .
H14 H 0.6636 0.3246 0.7205 0.031 Uiso 1 1 calc R U
C13 C 0.5901(2) 0.2795(3) 0.7500(4) 0.0232(14) Uani 1 1 d . .
H13 H 0.6072 0.2425 0.7396 0.028 Uiso 1 1 calc R U
C12 C 0.5318(2) 0.2824(2) 0.7760(5) 0.0192(12) Uani 1 1 d . .
C11 C 0.5070(2) 0.3376(2) 0.7952(4) 0.0191(12) Uani 1 1 d . .
C4 C 0.3475(3) 0.3636(3) 0.9551(5) 0.0312(16) Uani 1 1 d . .
H4 H 0.3131 0.3694 0.9926 0.037 Uiso 1 1 calc R U
C3 C 0.3502(3) 0.3803(2) 0.8572(5) 0.0278(14) Uani 1 1 d . .
H3 H 0.3173 0.3986 0.8282 0.033 Uiso 1 1 calc R U

loop_
_atom_site_aniso_label
_atom_site_aniso_U_11
_atom_site_aniso_U_22
_atom_site_aniso_U_33
_atom_site_aniso_U_23
_atom_site_aniso_U_13
_atom_site_aniso_U_12
Pt 0.01576(11) 0.01757(12) 0.02001(11) 0.00246(10) -0.00135(10) 0.00019(10)
I 0.0216(2) 0.0269(2) 0.0270(2) 0.00392(18) 0.00401(18) -0.00345(16)
P1 0.0164(7) 0.0183(7) 0.0202(9) 0.0013(7) -0.0017(7) 0.0005(5)
P2 0.0185(8) 0.0195(8) 0.0240(9) 0.0046(7) -0.0019(7) -0.0005(6)
C5 0.041(4) 0.031(4) 0.020(4) -0.004(3) 0.006(3) -0.003(3)
C6 0.032(4) 0.025(3) 0.021(4) -0.005(3) -0.003(3) 0.000(3)
C1 0.024(3) 0.016(3) 0.018(4) -0.001(2) 0.000(3) -0.001(2)
C2 0.027(3) 0.013(3) 0.023(4) -0.004(3) 0.003(3) -0.001(2)
C46 0.041(4) 0.034(4) 0.024(4) 0.002(3) -0.007(3) 0.008(3)
C45 0.059(5) 0.032(4) 0.035(4) -0.008(3) -0.008(4) -0.011(4)
C44 0.023(3) 0.039(4) 0.057(5) 0.019(4) -0.001(3) -0.004(3)
C43 0.024(3) 0.040(4) 0.057(5) 0.009(4) -0.003(3) 0.007(3)
C42 0.032(4) 0.021(3) 0.027(4) 0.002(3) -0.008(3) -0.001(3)
C41 0.018(3) 0.031(3) 0.038(4) 0.009(3) 0.002(3) 0.002(3)
C36 0.032(4) 0.036(4) 0.024(4) -0.003(3) 0.005(3) 0.002(3)
C35 0.031(4) 0.036(4) 0.046(5) -0.014(3) 0.001(3) -0.004(3)
C34 0.033(4) 0.038(4) 0.036(4) 0.011(3) -0.009(3) -0.004(3)
C33 0.035(4) 0.026(3) 0.029(4) 0.008(3) -0.005(3) -0.004(3)
C32 0.019(3) 0.026(3) 0.022(4) -0.005(3) 0.001(2) 0.005(3)
C31 0.024(3) 0.020(3) 0.030(4) 0.004(3) -0.007(3) 0.002(3)
C26 0.030(3) 0.021(3) 0.035(4) -0.003(3) 0.001(3) 0.001(3)
C25 0.038(4) 0.014(3) 0.045(5) 0.007(3) 0.013(3) -0.001(3)
C24 0.040(4) 0.023(3) 0.029(4) 0.008(3) 0.006(3) 0.007(3)
C23 0.032(4) 0.024(3) 0.027(4) 0.002(3) -0.001(3) 0.004(3)
C22 0.015(3) 0.021(3) 0.030(4) 0.002(3) 0.001(3) 0.002(2)
C21 0.021(3) 0.017(3) 0.027(4) 0.002(3) 0.005(3) 0.006(2)
C16 0.026(3) 0.021(3) 0.026(3) 0.002(3) -0.006(3) 0.000(2)
C15 0.022(3) 0.030(3) 0.024(4) 0.009(2) -0.005(2) -0.010(3)
C14 0.019(3) 0.034(4) 0.025(4) 0.005(3) -0.003(3) 0.000(3)
C13 0.019(3) 0.024(3) 0.027(4) 0.003(2) 0.001(2) 0.004(2)
C12 0.020(3) 0.021(3) 0.016(3) 0.004(3) -0.001(3) -0.002(2)
C11 0.021(3) 0.024(3) 0.013(3) 0.003(3) -0.001(3) 0.000(2)
C4 0.034(4) 0.030(4) 0.029(4) -0.007(3) 0.014(3) 0.001(3)
C3 0.027(3) 0.023(3) 0.033(4) 0.001(3) 0.003(3) 0.005(3)

loop_
_atom_type_symbol
_atom_type_description
_atom_type_scat_dispersion_real
_atom_type_scat_dispersion_imag
_atom_type_scat_source
C C 0.0033 0.0016 'International Tables Vol C Tables 4.2.6.8 and 6.1.1.4'
H H 0.0000 0.0000 'International Tables Vol C Tables 4.2.6.8 and 6.1.1.4'
P P 0.1023 0.0942 'International Tables Vol C Tables 4.2.6.8 and 6.1.1.4'
I I -0.4742 1.8119 'International Tables Vol C Tables 4.2.6.8 and 6.1.1.4'
Pt Pt -1.7033 8.3905 'International Tables Vol C Tables 4.2.6.8 and 6.1.1.4'

loop_
_geom_angle_atom_site_label_1
_geom_angle_atom_site_label_2
_geom_angle_atom_site_label_3
_geom_angle
P2 Pt P1 156.24(5)
P2 Pt I 102.12(4)
P1 Pt I 100.31(4)
C12 P1 C31 103.9(3)
C12 P1 C32 106.0(3)
C31 P1 C32 106.5(3)
C12 P1 Pt 105.06(17)
C31 P1 Pt 122.0(2)
C32 P1 Pt 112.03(19)
C22 P2 C41 102.8(3)
C22 P2 C42 104.6(3)
C41 P2 C42 107.8(3)
C22 P2 Pt 107.35(19)
C41 P2 Pt 120.1(2)
C42 P2 Pt 112.6(2)
C6 C5 C4 119.6(6)
C6 C5 H5 120.2
C4 C5 H5 120.2
C5 C6 C1 122.4(6)
C5 C6 H6 118.8
C1 C6 H6 118.8
C6 C1 C2 118.1(5)
C6 C1 C11 115.2(5)
C2 C1 C11 126.4(5)
C1 C2 C3 118.7(6)
C1 C2 C21 125.8(5)
C3 C2 C21 115.1(5)
C42 C46 H46A 109.5
C42 C46 H46B 109.5
H46A C46 H46B 109.5
C42 C46 H46C 109.5
H46A C46 H46C 109.5
H46B C46 H46C 109.5
C42 C45 H45A 109.5
C42 C45 H45B 109.5
H45A C45 H45B 109.5
C42 C45 H45C 109.5
H45A C45 H45C 109.5
H45B C45 H45C 109.5
C41 C44 H44A 109.5
C41 C44 H44B 109.5
H44A C44 H44B 109.5
C41 C44 H44C 109.5
H44A C44 H44C 109.5
H44B C44 H44C 109.5
C41 C43 H43A 109.5
C41 C43 H43B 109.5
H43A C43 H43B 109.5
C41 C43 H43C 109.5
H43A C43 H43C 109.5
H43B C43 H43C 109.5
C46 C42 C45 107.9(5)
C46 C42 P2 112.1(4)
C45 C42 P2 109.9(4)
C46 C42 H42 109.0
C45 C42 H42 109.0
P2 C42 H42 109.0
C44 C41 C43 111.1(5)
C44 C41 P2 113.2(4)
C43 C41 P2 114.8(4)
C44 C41 H41 105.6
C43 C41 H41 105.6
P2 C41 H41 105.6
C32 C36 H36A 109.5
C32 C36 H36B 109.5
H36A C36 H36B 109.5
C32 C36 H36C 109.5
H36A C36 H36C 109.5
H36B C36 H36C 109.5
C32 C35 H35A 109.5
C32 C35 H35B 109.5
H35A C35 H35B 109.5
C32 C35 H35C 109.5
H35A C35 H35C 109.5
H35B C35 H35C 109.5
C31 C34 H34A 109.5
C31 C34 H34B 109.5
H34A C34 H34B 109.5
C31 C34 H34C 109.5
H34A C34 H34C 109.5
H34B C34 H34C 109.5
C31 C33 H33A 109.5
C31 C33 H33B 109.5
H33A C33 H33B 109.5
C31 C33 H33C 109.5
H33A C33 H33C 109.5
H33B C33 H33C 109.5
C36 C32 C35 108.4(5)
C36 C32 P1 112.9(4)
C35 C32 P1 110.1(4)
C36 C32 H32 108.4
C35 C32 H32 108.4
P1 C32 H32 108.4
C34 C31 C33 110.7(5)
C34 C31 P1 114.0(4)
C33 C31 P1 114.2(4)
C34 C31 H31 105.7
C33 C31 H31 105.7
P1 C31 H31 105.7
C25 C26 C21 121.3(6)
C25 C26 H26 119.4
C21 C26 H26 119.4
C24 C25 C26 120.0(6)
C24 C25 H25 120.0
C26 C25 H25 120.0
C25 C24 C23 120.0(6)
C25 C24 H24 120.0
C23 C24 H24 120.0
C22 C23 C24 120.9(6)
C22 C23 H23 119.6
C24 C23 H23 119.6
C23 C22 C21 119.7(5)
C23 C22 P2 119.4(5)
C21 C22 P2 120.9(5)
C22 C21 C26 118.1(6)
C22 C21 C2 124.5(5)
C26 C21 C2 116.6(5)
C11 C16 C15 121.4(5)
C11 C16 H16 119.3
C15 C16 H16 119.3
C14 C15 C16 119.7(5)
C14 C15 H15 120.1
C16 C15 H15 120.1
C13 C14 C15 119.2(5)
C13 C14 H14 120.4
C15 C14 H14 120.4
C14 C13 C12 122.6(5)
C14 C13 H13 118.7
C12 C13 H13 118.7
C13 C12 C11 118.5(5)
C13 C12 P1 120.2(4)
C11 C12 P1 121.1(4)
C16 C11 C12 118.5(5)
C16 C11 C1 117.9(5)
C12 C11 C1 122.9(5)
C3 C4 C5 119.0(6)
C3 C4 H4 120.5
C5 C4 H4 120.5
C4 C3 C2 122.2(6)
C4 C3 H3 118.9
C2 C3 H3 118.9

loop_
_geom_bond_atom_site_label_1
_geom_bond_atom_site_label_2
_geom_bond_distance
Pt P2 2.2671(15)
Pt P1 2.2694(14)
Pt I 2.6775(5)
P1 C12 1.841(5)
P1 C31 1.856(6)
P1 C32 1.863(6)
P2 C22 1.845(6)
P2 C41 1.855(6)
P2 C42 1.864(6)
C5 C6 1.378(9)
C5 C4 1.388(9)
C5 H5 0.9500
C6 C1 1.397(8)
C6 H6 0.9500
C1 C2 1.402(8)
C1 C11 1.499(8)
C2 C3 1.405(8)
C2 C21 1.510(9)
C46 C42 1.523(9)
C46 H46A 0.9800
C46 H46B 0.9800
C46 H46C 0.9800
C45 C42 1.542(8)
C45 H45A 0.9800
C45 H45B 0.9800
C45 H45C 0.9800
C44 C41 1.519(8)
C44 H44A 0.9800
C44 H44B 0.9800
C44 H44C 0.9800
C43 C41 1.521(8)
C43 H43A 0.9800
C43 H43B 0.9800
C43 H43C 0.9800
C42 H42 1.0000
C41 H41 1.0000
C36 C32 1.517(8)
C36 H36A 0.9800
C36 H36B 0.9800
C36 H36C 0.9800
C35 C32 1.540(8)
C35 H35A 0.9800
C35 H35B 0.9800
C35 H35C 0.9800
C34 C31 1.520(8)
C34 H34A 0.9800
C34 H34B 0.9800
C34 H34C 0.9800
C33 C31 1.530(8)
C33 H33A 0.9800
C33 H33B 0.9800
C33 H33C 0.9800
C32 H32 1.0000
C31 H31 1.0000
C26 C25 1.400(9)
C26 C21 1.407(8)
C26 H26 0.9500
C25 C24 1.358(9)
C25 H25 0.9500
C24 C23 1.399(8)
C24 H24 0.9500
C23 C22 1.396(9)
C23 H23 0.9500
C22 C21 1.403(9)
C16 C11 1.391(7)
C16 C15 1.397(8)
C16 H16 0.9500
C15 C14 1.383(8)
C15 H15 0.9500
C14 C13 1.372(8)
C14 H14 0.9500
C13 C12 1.391(7)
C13 H13 0.9500
C12 C11 1.418(7)
C4 C3 1.374(9)
C4 H4 0.9500
C3 H3 0.9500
